data_7004719
loop_
_publ_author_name
'Denning, Mark S.'
'Goicoechea, Jose M.'

_publ_section_title
;
 [Hg3(Ge9)4]10&#x2212;: a nanometric molecular rod precursor to
 polymeric mercury-linked cluster chains
;
_journal_issue 43
_journal_name_full 'Dalton Transactions'
_journal_page_first 5882
_journal_page_last 5885
_journal_paper_doi 10.1039/b810990g
_journal_year 2008
_chemical_formula_moiety '2(C18 H36 K N2 O6), Ge9 Hg, 2(C5 H5 N)'
_chemical_formula_sum 'C46 H82 Ge9 Hg K2 N6 O12'
_chemical_formula_weight 1843.28
_chemical_name_common (K-(2,2,2-crypt))2(Hg(Ge9))*2py
_chemical_name_systematic
;
[K-(2,2,2-crypt)]2[Hg(Ge9)]*2py
;
_space_group_IT_number 14
_symmetry_cell_setting monoclinic
_symmetry_space_group_name_Hall '-P 2ybc'
_symmetry_space_group_name_H-M 'P 1 21/c 1'
_atom_sites_solution_hydrogens geom
_atom_sites_solution_primary direct
_atom_sites_solution_secondary difmap
_audit_creation_method SHELXL-97
_cell_angle_alpha 90.00
_cell_angle_beta 93.8634(3)
_cell_angle_gamma 90.00
_cell_formula_units_Z 4
_cell_length_a 14.30030(10)
_cell_length_b 16.14560(10)
_cell_length_c 28.9538(2)
_cell_measurement_temperature 150(2)
_cell_volume 6669.86(8)
_computing_cell_refinement
;
KappaCCD software "DENZO" (Otwinowski & Minor, 1996)
;
_computing_data_collection
;
KappaCCD software "Collect" (Nonius, 2000)
;
_computing_data_reduction
;
KappaCCD software "DENZO" (Otwinowski & Minor, 1996)
;
_computing_molecular_graphics 'WinGX (Farrugia, 2005)'
_computing_publication_material 'XCIF (Sheldrick, 2001)'
_computing_structure_refinement 'SHELXL-97 (Sheldrick, 1997)'
_computing_structure_solution 'SHELXS-97 (Sheldrick, 1990)'
_diffrn_ambient_temperature 150(2)
_diffrn_measured_fraction_theta_full 0.991
_diffrn_measured_fraction_theta_max 0.991
_diffrn_measurement_device_type 'Nonius KappaCCD'
_diffrn_measurement_method 'phi and omega scans'
_diffrn_radiation_monochromator graphite
_diffrn_radiation_source 'fine-focus sealed tube'
_diffrn_radiation_type MoK\a
_diffrn_radiation_wavelength 0.71073
_diffrn_reflns_av_R_equivalents 0.0283
_diffrn_reflns_av_sigmaI/netI 0.0330
_diffrn_reflns_limit_h_max 17
_diffrn_reflns_limit_h_min -17
_diffrn_reflns_limit_k_max 19
_diffrn_reflns_limit_k_min -19
_diffrn_reflns_limit_l_max 35
_diffrn_reflns_limit_l_min -35
_diffrn_reflns_number 25494
_diffrn_reflns_theta_full 26.00
_diffrn_reflns_theta_max 26.00
_diffrn_reflns_theta_min 5.10
_exptl_absorpt_coefficient_mu 6.465
_exptl_absorpt_correction_T_max 0.6258
_exptl_absorpt_correction_T_min 0.1125
_exptl_absorpt_correction_type multi-scan
_exptl_absorpt_process_details 'DENZO/SCALEPACK (Otwinowski & Minor, 1997)'
_exptl_crystal_colour 'dark green-black'
_exptl_crystal_density_diffrn 1.836
_exptl_crystal_density_method 'not measured'
_exptl_crystal_description rod
_exptl_crystal_F_000 3608
_exptl_crystal_size_max 0.60
_exptl_crystal_size_mid 0.40
_exptl_crystal_size_min 0.08
_refine_diff_density_max 1.537
_refine_diff_density_min -1.460
_refine_diff_density_rms 0.106
_refine_ls_extinction_method none
_refine_ls_goodness_of_fit_ref 1.048
_refine_ls_hydrogen_treatment constr
_refine_ls_matrix_type full
_refine_ls_number_parameters 685
_refine_ls_number_reflns 13001
_refine_ls_number_restraints 0
_refine_ls_restrained_S_all 1.048
_refine_ls_R_factor_all 0.0418
_refine_ls_R_factor_gt 0.0336
_refine_ls_shift/su_max 0.002
_refine_ls_shift/su_mean 0.000
_refine_ls_structure_factor_coef Fsqd
_refine_ls_weighting_details 'calc w=1/[\s^2^(Fo^2^)+(0.0323P)^2^+16.2727P] where P=(Fo^2^+2Fc^2^)/3'
_refine_ls_weighting_scheme calc
_refine_ls_wR_factor_gt 0.0787
_refine_ls_wR_factor_ref 0.0815
_reflns_number_gt 11358
_reflns_number_total 13001
_reflns_threshold_expression >2sigma(I)
_cod_data_source_file b810990g.txt
_cod_data_source_block '[Hg(Ge9)]2-'
_cod_depositor_comments
;
The following automatic conversions were performed:
'_symmetry_cell_setting' value 'Monoclinic' changed to 'monoclinic'
according to '/home/saulius/struct/CIF-dictionaries/cif_core.dic'
dictionary named 'cif_core.dic' version 2.4.1 from 2010-06-29.

Automatic conversion script
Id: cif_fix_enum 1527 2010-12-29 10:47:43Z saulius 
;
_cod_original_sg_symbol_H-M P2(1)/c
_cod_database_code 7004719

loop_
_symmetry_equiv_pos_as_xyz
'x, y, z'
'-x, y+1/2, -z+1/2'
'-x, -y, -z'
'x, -y-1/2, z-1/2'

loop_
_atom_site_label
_atom_site_type_symbol
_atom_site_fract_x
_atom_site_fract_y
_atom_site_fract_z
_atom_site_U_iso_or_equiv
_atom_site_adp_type
_atom_site_occupancy
_atom_site_symmetry_multiplicity
_atom_site_calc_flag
_atom_site_refinement_flags
_atom_site_disorder_assembly
_atom_site_disorder_group
Hg1 Hg 0.483150(11) 0.799112(10) 0.247416(6) 0.03276(6) Uani 1 1 d . . .
Ge1 Ge 0.54650(4) 0.52877(3) 0.133508(17) 0.04733(14) Uani 1 1 d . . .
Ge2 Ge 0.44450(3) 0.44392(3) 0.186192(17) 0.03544(11) Uani 1 1 d . . .
Ge3 Ge 0.42586(3) 0.61441(3) 0.176818(17) 0.03846(12) Uani 1 1 d . . .
Ge4 Ge 0.61869(3) 0.63272(3) 0.192426(16) 0.03443(11) Uani 1 1 d . . .
Ge5 Ge 0.63811(3) 0.46204(3) 0.203648(17) 0.03604(11) Uani 1 1 d . . .
Ge6 Ge 0.37373(3) 0.53297(3) 0.249351(18) 0.03848(12) Uani 1 1 d . . .
Ge7 Ge 0.50245(3) 0.64349(3) 0.259358(16) 0.03350(11) Uani 1 1 d . . .
Ge8 Ge 0.65719(3) 0.56445(3) 0.272466(16) 0.03594(11) Uani 1 1 d . . .
Ge9 Ge 0.52485(3) 0.45490(3) 0.272649(16) 0.03389(11) Uani 1 1 d . . .
K1 K 1.02694(7) 0.82632(6) 0.29961(4) 0.0375(2) Uani 1 1 d . . .
N11 N 0.8930(3) 0.8620(3) 0.21594(15) 0.0468(10) Uani 1 1 d . . .
N12 N 1.1583(3) 0.7901(3) 0.38527(15) 0.0489(10) Uani 1 1 d . . .
O11 O 0.8415(2) 0.7730(2) 0.29942(12) 0.0493(8) Uani 1 1 d . . .
O12 O 0.9560(2) 0.7506(2) 0.38178(14) 0.0563(9) Uani 1 1 d . . .
O13 O 1.0010(2) 0.99401(19) 0.26966(11) 0.0382(7) Uani 1 1 d . . .
O14 O 1.1253(2) 0.95041(19) 0.34524(12) 0.0448(8) Uani 1 1 d . . .
O15 O 1.0629(3) 0.7661(2) 0.21165(13) 0.0508(9) Uani 1 1 d . . .
O16 O 1.1773(2) 0.7182(2) 0.29259(14) 0.0535(9) Uani 1 1 d . . .
C101 C 0.8040(4) 0.8187(4) 0.2222(2) 0.0621(15) Uani 1 1 d . . .
H10A H 0.8099 0.7606 0.2120 0.074 Uiso 1 1 calc R . .
H10B H 0.7538 0.8451 0.2021 0.074 Uiso 1 1 calc R . .
C102 C 0.7759(3) 0.8194(4) 0.2710(2) 0.0581(15) Uani 1 1 d . . .
H10C H 0.7737 0.8771 0.2823 0.070 Uiso 1 1 calc R . .
H10D H 0.7126 0.7950 0.2722 0.070 Uiso 1 1 calc R . .
C103 C 0.8052(4) 0.7510(4) 0.3415(2) 0.0591(15) Uani 1 1 d . . .
H10E H 0.7467 0.7188 0.3355 0.071 Uiso 1 1 calc R . .
H10F H 0.7903 0.8015 0.3590 0.071 Uiso 1 1 calc R . .
C104 C 0.8754(4) 0.7005(4) 0.3690(2) 0.0670(17) Uani 1 1 d . . .
H10G H 0.8478 0.6794 0.3972 0.080 Uiso 1 1 calc R . .
H10H H 0.8942 0.6524 0.3505 0.080 Uiso 1 1 calc R . .
C105 C 1.0241(4) 0.7076(4) 0.4107(2) 0.0696(18) Uani 1 1 d . . .
H10I H 1.0486 0.6597 0.3940 0.084 Uiso 1 1 calc R . .
H10J H 0.9956 0.6869 0.4387 0.084 Uiso 1 1 calc R . .
C106 C 1.1029(4) 0.7673(4) 0.4243(2) 0.0671(17) Uani 1 1 d . . .
H10K H 1.0760 0.8182 0.4371 0.081 Uiso 1 1 calc R . .
H10L H 1.1448 0.7418 0.4489 0.081 Uiso 1 1 calc R . .
C107 C 0.8792(3) 0.9527(3) 0.2141(2) 0.0490(12) Uani 1 1 d . . .
H10M H 0.8355 0.9687 0.2376 0.059 Uiso 1 1 calc R . .
H10N H 0.8496 0.9677 0.1833 0.059 Uiso 1 1 calc R . .
C108 C 0.9680(3) 1.0010(3) 0.22230(18) 0.0454(11) Uani 1 1 d . . .
H10O H 1.0160 0.9794 0.2023 0.054 Uiso 1 1 calc R . .
H10P H 0.9565 1.0599 0.2144 0.054 Uiso 1 1 calc R . .
C109 C 1.0908(3) 1.0315(3) 0.27833(18) 0.0425(11) Uani 1 1 d . . .
H10Q H 1.0898 1.0885 0.2657 0.051 Uiso 1 1 calc R . .
H10R H 1.1386 0.9994 0.2628 0.051 Uiso 1 1 calc R . .
C110 C 1.1153(4) 1.0337(3) 0.32922(19) 0.0463(12) Uani 1 1 d . . .
H11A H 1.1747 1.0644 0.3358 0.056 Uiso 1 1 calc R . .
H11B H 1.0653 1.0621 0.3452 0.056 Uiso 1 1 calc R . .
C111 C 1.1634(4) 0.9441(3) 0.39162(19) 0.0509(13) Uani 1 1 d . . .
H11C H 1.1125 0.9455 0.4131 0.061 Uiso 1 1 calc R . .
H11D H 1.2061 0.9912 0.3990 0.061 Uiso 1 1 calc R . .
C112 C 1.2162(4) 0.8640(3) 0.39694(19) 0.0509(13) Uani 1 1 d . . .
H11E H 1.2694 0.8653 0.3768 0.061 Uiso 1 1 calc R . .
H11F H 1.2424 0.8591 0.4293 0.061 Uiso 1 1 calc R . .
C113 C 0.9325(4) 0.8335(3) 0.17312(19) 0.0535(13) Uani 1 1 d . . .
H11G H 0.9753 0.8766 0.1624 0.064 Uiso 1 1 calc R . .
H11H H 0.8811 0.8262 0.1488 0.064 Uiso 1 1 calc R . .
C114 C 0.9853(4) 0.7534(3) 0.1793(2) 0.0601(15) Uani 1 1 d . . .
H11I H 0.9438 0.7100 0.1908 0.072 Uiso 1 1 calc R . .
H11J H 1.0074 0.7349 0.1493 0.072 Uiso 1 1 calc R . .
C115 C 1.1277(5) 0.6989(3) 0.2131(2) 0.0620(17) Uani 1 1 d . . .
H11K H 1.1504 0.6896 0.1819 0.074 Uiso 1 1 calc R . .
H11L H 1.0968 0.6476 0.2229 0.074 Uiso 1 1 calc R . .
C116 C 1.2076(4) 0.7197(4) 0.2464(2) 0.0654(18) Uani 1 1 d . . .
H11M H 1.2588 0.6791 0.2435 0.078 Uiso 1 1 calc R . .
H11N H 1.2319 0.7754 0.2394 0.078 Uiso 1 1 calc R . .
C117 C 1.2543(4) 0.7273(3) 0.3257(2) 0.0620(16) Uani 1 1 d . . .
H11O H 1.2846 0.7817 0.3217 0.074 Uiso 1 1 calc R . .
H11P H 1.3013 0.6835 0.3212 0.074 Uiso 1 1 calc R . .
C118 C 1.2198(4) 0.7209(3) 0.3731(2) 0.0604(16) Uani 1 1 d . . .
H11Q H 1.1850 0.6682 0.3755 0.073 Uiso 1 1 calc R . .
H11R H 1.2745 0.7189 0.3960 0.073 Uiso 1 1 calc R . .
K2 K 0.64425(7) 0.82176(6) 0.00605(3) 0.0348(2) Uani 1 1 d . . .
N21 N 0.5308(3) 0.6710(3) -0.02425(15) 0.0518(11) Uani 1 1 d . . .
N22 N 0.7590(4) 0.9756(3) 0.03882(17) 0.0608(13) Uani 1 1 d . . .
O21 O 0.5121(3) 0.7591(3) 0.05963(15) 0.0787(14) Uani 1 1 d . . .
O22 O 0.6098(3) 0.8993(2) 0.08927(11) 0.0497(8) Uani 1 1 d . . .
O23 O 0.5355(3) 0.8264(2) -0.07780(11) 0.0497(9) Uani 1 1 d . . .
O24 O 0.6559(3) 0.9612(2) -0.05155(14) 0.0598(10) Uani 1 1 d . . .
O25 O 0.7357(3) 0.6688(2) 0.00079(16) 0.0671(11) Uani 1 1 d . . .
O26 O 0.8359(3) 0.8076(3) 0.03550(17) 0.0757(13) Uani 1 1 d . . .
C201 C 0.4705(5) 0.6451(4) 0.0125(2) 0.0724(19) Uani 1 1 d . . .
H20A H 0.4170 0.6130 -0.0016 0.087 Uiso 1 1 calc R . .
H20B H 0.5068 0.6081 0.0343 0.087 Uiso 1 1 calc R . .
C202 C 0.4345(5) 0.7144(5) 0.0384(3) 0.082(2) Uani 1 1 d . . .
H20C H 0.3964 0.7513 0.0173 0.099 Uiso 1 1 calc R . .
H20D H 0.3942 0.6936 0.0624 0.099 Uiso 1 1 calc R . .
C203 C 0.4966(5) 0.7982(4) 0.1008(2) 0.0698(19) Uani 1 1 d . . .
H20E H 0.4758 0.7568 0.1232 0.084 Uiso 1 1 calc R . .
H20F H 0.4460 0.8395 0.0954 0.084 Uiso 1 1 calc R . .
C204 C 0.5798(5) 0.8387(4) 0.12007(18) 0.0625(16) Uani 1 1 d . . .
H20G H 0.5668 0.8652 0.1498 0.075 Uiso 1 1 calc R . .
H20H H 0.6302 0.7973 0.1263 0.075 Uiso 1 1 calc R . .
C205 C 0.6804(6) 0.9504(4) 0.1109(2) 0.076(2) Uani 1 1 d . . .
H20I H 0.7344 0.9160 0.1224 0.092 Uiso 1 1 calc R . .
H20J H 0.6556 0.9793 0.1376 0.092 Uiso 1 1 calc R . .
C206 C 0.7115(6) 1.0125(4) 0.0767(2) 0.0756(19) Uani 1 1 d . . .
H20K H 0.6561 1.0435 0.0637 0.091 Uiso 1 1 calc R . .
H20L H 0.7543 1.0526 0.0930 0.091 Uiso 1 1 calc R . .
C207 C 0.4727(4) 0.6928(4) -0.0666(2) 0.0610(15) Uani 1 1 d . . .
H20M H 0.4151 0.7208 -0.0575 0.073 Uiso 1 1 calc R . .
H20N H 0.4534 0.6411 -0.0830 0.073 Uiso 1 1 calc R . .
C208 C 0.5203(5) 0.7476(4) -0.09908(18) 0.0614(15) Uani 1 1 d . . .
H20O H 0.5809 0.7229 -0.1064 0.074 Uiso 1 1 calc R . .
H20P H 0.4808 0.7538 -0.1283 0.074 Uiso 1 1 calc R . .
C209 C 0.5680(4) 0.8852(4) -0.10916(17) 0.0576(14) Uani 1 1 d . . .
H20Q H 0.5214 0.8911 -0.1358 0.069 Uiso 1 1 calc R . .
H20R H 0.6274 0.8654 -0.1210 0.069 Uiso 1 1 calc R . .
C210 C 0.5834(4) 0.9658(3) -0.0869(2) 0.0574(14) Uani 1 1 d . . .
H21A H 0.5999 1.0071 -0.1102 0.069 Uiso 1 1 calc R . .
H21B H 0.5249 0.9843 -0.0735 0.069 Uiso 1 1 calc R . .
C211 C 0.6732(5) 1.0388(3) -0.0292(2) 0.0715(19) Uani 1 1 d . . .
H21C H 0.6209 1.0526 -0.0099 0.086 Uiso 1 1 calc R . .
H21D H 0.6779 1.0830 -0.0526 0.086 Uiso 1 1 calc R . .
C212 C 0.7626(6) 1.0333(4) 0.0003(3) 0.082(2) Uani 1 1 d . . .
H21E H 0.8134 1.0160 -0.0192 0.098 Uiso 1 1 calc R . .
H21F H 0.7786 1.0890 0.0128 0.098 Uiso 1 1 calc R . .
C213 C 0.5967(5) 0.6048(4) -0.0338(2) 0.0750(19) Uani 1 1 d . . .
H21G H 0.6233 0.6155 -0.0639 0.090 Uiso 1 1 calc R . .
H21H H 0.5626 0.5514 -0.0362 0.090 Uiso 1 1 calc R . .
C214 C 0.6761(5) 0.5978(4) 0.0036(3) 0.077(2) Uani 1 1 d . . .
H21I H 0.6504 0.5954 0.0345 0.092 Uiso 1 1 calc R . .
H21J H 0.7124 0.5466 -0.0009 0.092 Uiso 1 1 calc R . .
C215 C 0.8167(5) 0.6635(4) 0.0311(3) 0.089(2) Uani 1 1 d . . .
H21K H 0.8494 0.6105 0.0261 0.106 Uiso 1 1 calc R . .
H21L H 0.7992 0.6651 0.0635 0.106 Uiso 1 1 calc R . .
C216 C 0.8785(5) 0.7325(5) 0.0225(4) 0.100(3) Uani 1 1 d . . .
H21M H 0.9392 0.7251 0.0406 0.120 Uiso 1 1 calc R . .
H21N H 0.8907 0.7344 -0.0108 0.120 Uiso 1 1 calc R . .
C217 C 0.8894(5) 0.8801(5) 0.0250(3) 0.084(2) Uani 1 1 d . . .
H21O H 0.8803 0.8935 -0.0083 0.101 Uiso 1 1 calc R . .
H21P H 0.9569 0.8703 0.0328 0.101 Uiso 1 1 calc R . .
C218 C 0.8550(5) 0.9497(4) 0.0534(2) 0.075(2) Uani 1 1 d . . .
H21Q H 0.8571 0.9323 0.0863 0.090 Uiso 1 1 calc R . .
H21R H 0.8976 0.9976 0.0512 0.090 Uiso 1 1 calc R . .
N1S N 0.1073(4) 0.8683(4) 0.08035(19) 0.0719(15) Uani 1 1 d . . .
C1S C 0.1611(5) 0.8029(5) 0.0878(3) 0.0763(19) Uani 1 1 d . . .
H1S H 0.1495 0.7549 0.0692 0.092 Uiso 1 1 calc R . .
C2S C 0.2349(5) 0.8016(6) 0.1221(3) 0.087(3) Uani 1 1 d . . .
H2S H 0.2735 0.7541 0.1273 0.105 Uiso 1 1 calc R . .
C3S C 0.2488(5) 0.8731(7) 0.1482(2) 0.090(3) Uani 1 1 d . . .
H3S H 0.2978 0.8757 0.1720 0.108 Uiso 1 1 calc R . .
C4S C 0.1922(5) 0.9389(6) 0.1395(3) 0.081(2) Uani 1 1 d . . .
H4S H 0.2010 0.9885 0.1569 0.097 Uiso 1 1 calc R . .
C5S C 0.1249(5) 0.9331(5) 0.1066(3) 0.0751(18) Uani 1 1 d . . .
H5S H 0.0855 0.9800 0.1014 0.090 Uiso 1 1 calc R . .
N1P N 0.1061(7) 0.4805(9) 0.1004(4) 0.202(6) Uani 1 1 d . . .
C1P C 0.0616(6) 0.5035(10) 0.0593(4) 0.163(6) Uani 1 1 d . . .
H1P H 0.0019 0.4812 0.0498 0.195 Uiso 1 1 calc R . .
C2P C 0.1026(5) 0.5574(6) 0.0327(3) 0.091(2) Uani 1 1 d . . .
H2P H 0.0696 0.5774 0.0054 0.109 Uiso 1 1 calc R . .
C3P C 0.1874(5) 0.5833(4) 0.0435(2) 0.0785(19) Uani 1 1 d . . .
H3P H 0.2168 0.6192 0.0229 0.094 Uiso 1 1 calc R . .
C4P C 0.2355(5) 0.5595(5) 0.0843(3) 0.082(2) Uani 1 1 d . . .
H4P H 0.2979 0.5779 0.0914 0.098 Uiso 1 1 calc R . .
C5P C 0.1931(5) 0.5102(5) 0.1140(3) 0.085(2) Uani 1 1 d . . .
H5P H 0.2226 0.4964 0.1434 0.102 Uiso 1 1 calc R . .

loop_
_atom_site_aniso_label
_atom_site_aniso_U_11
_atom_site_aniso_U_22
_atom_site_aniso_U_33
_atom_site_aniso_U_23
_atom_site_aniso_U_13
_atom_site_aniso_U_12
Hg1 0.03748(10) 0.02002(9) 0.04108(10) 0.00305(7) 0.00486(7) -0.00043(6)
Ge1 0.0718(4) 0.0441(3) 0.0267(2) -0.0038(2) 0.0076(2) -0.0089(3)
Ge2 0.0439(3) 0.0206(2) 0.0412(3) -0.00341(19) -0.0015(2) -0.00402(18)
Ge3 0.0443(3) 0.0258(2) 0.0438(3) 0.0085(2) -0.0084(2) 0.00051(19)
Ge4 0.0418(2) 0.0236(2) 0.0384(2) 0.00401(19) 0.00617(19) -0.00549(19)
Ge5 0.0400(3) 0.0236(2) 0.0458(3) -0.0043(2) 0.0123(2) 0.00446(18)
Ge6 0.0365(2) 0.0253(2) 0.0551(3) 0.0022(2) 0.0137(2) 0.00214(19)
Ge7 0.0422(2) 0.0174(2) 0.0410(3) -0.00417(18) 0.00376(19) 0.00354(18)
Ge8 0.0398(2) 0.0291(2) 0.0379(2) -0.0007(2) -0.00541(19) 0.00114(19)
Ge9 0.0441(3) 0.0205(2) 0.0374(2) 0.00540(18) 0.00542(19) 0.00171(18)
K1 0.0343(5) 0.0272(5) 0.0519(6) 0.0024(4) 0.0091(4) 0.0025(4)
N11 0.043(2) 0.042(2) 0.055(2) -0.001(2) 0.0021(18) -0.0026(18)
N12 0.041(2) 0.046(3) 0.060(3) 0.020(2) 0.0067(19) 0.0005(18)
O11 0.0368(17) 0.053(2) 0.060(2) 0.0043(18) 0.0135(15) -0.0066(15)
O12 0.047(2) 0.055(2) 0.068(2) 0.0172(19) 0.0112(17) -0.0082(17)
O13 0.0359(16) 0.0286(16) 0.0501(18) 0.0023(14) 0.0038(13) 0.0003(13)
O14 0.0447(18) 0.0295(17) 0.059(2) 0.0020(15) -0.0046(16) 0.0035(14)
O15 0.062(2) 0.0306(18) 0.061(2) -0.0041(16) 0.0153(18) 0.0069(16)
O16 0.0431(19) 0.040(2) 0.080(3) 0.0116(18) 0.0208(18) 0.0123(15)
C101 0.046(3) 0.071(4) 0.067(4) 0.005(3) -0.010(3) -0.017(3)
C102 0.031(2) 0.061(4) 0.082(4) 0.008(3) 0.003(2) -0.004(2)
C103 0.045(3) 0.064(4) 0.069(4) 0.002(3) 0.014(3) -0.015(3)
C104 0.062(4) 0.067(4) 0.074(4) 0.019(3) 0.019(3) -0.025(3)
C105 0.064(4) 0.071(4) 0.074(4) 0.037(3) 0.008(3) -0.015(3)
C106 0.062(4) 0.083(5) 0.056(3) 0.030(3) -0.001(3) -0.012(3)
C107 0.040(3) 0.049(3) 0.057(3) 0.004(2) -0.003(2) 0.005(2)
C108 0.050(3) 0.034(3) 0.052(3) 0.005(2) 0.004(2) 0.005(2)
C109 0.038(2) 0.031(2) 0.059(3) 0.005(2) 0.008(2) -0.0037(19)
C110 0.046(3) 0.030(3) 0.062(3) -0.003(2) -0.001(2) -0.001(2)
C111 0.054(3) 0.048(3) 0.049(3) -0.004(2) -0.002(2) 0.004(2)
C112 0.046(3) 0.052(3) 0.054(3) 0.015(3) -0.005(2) 0.004(2)
C113 0.067(3) 0.043(3) 0.050(3) -0.005(2) 0.002(3) -0.005(3)
C114 0.085(4) 0.039(3) 0.058(3) -0.010(3) 0.019(3) -0.009(3)
C115 0.087(4) 0.030(3) 0.074(4) 0.007(3) 0.039(3) 0.017(3)
C116 0.063(4) 0.040(3) 0.097(5) 0.017(3) 0.040(3) 0.025(3)
C117 0.044(3) 0.032(3) 0.112(5) 0.008(3) 0.017(3) 0.011(2)
C118 0.046(3) 0.038(3) 0.096(5) 0.023(3) -0.005(3) 0.003(2)
K2 0.0457(5) 0.0294(5) 0.0289(4) 0.0007(4) 0.0000(4) -0.0032(4)
N21 0.070(3) 0.035(2) 0.047(2) 0.0015(19) -0.013(2) -0.009(2)
N22 0.081(3) 0.040(3) 0.059(3) 0.006(2) -0.008(2) -0.021(2)
O21 0.089(3) 0.082(3) 0.068(3) -0.016(2) 0.032(2) -0.039(3)
O22 0.076(2) 0.0408(19) 0.0324(17) 0.0001(15) 0.0057(16) 0.0012(17)
O23 0.074(2) 0.044(2) 0.0299(16) 0.0009(15) -0.0029(16) -0.0042(17)
O24 0.077(3) 0.043(2) 0.057(2) 0.0168(18) -0.008(2) -0.0030(18)
O25 0.064(2) 0.047(2) 0.087(3) 0.006(2) -0.018(2) 0.0097(19)
O26 0.058(3) 0.068(3) 0.097(3) -0.001(3) -0.022(2) -0.009(2)
C201 0.080(4) 0.060(4) 0.075(4) 0.016(3) -0.012(3) -0.034(3)
C202 0.084(5) 0.090(5) 0.075(4) 0.005(4) 0.022(4) -0.041(4)
C203 0.080(4) 0.069(4) 0.064(4) 0.036(3) 0.028(3) 0.013(3)
C204 0.107(5) 0.050(3) 0.032(3) 0.005(2) 0.020(3) 0.004(3)
C205 0.123(6) 0.063(4) 0.043(3) -0.018(3) -0.001(3) -0.011(4)
C206 0.114(6) 0.038(3) 0.073(4) -0.017(3) -0.005(4) -0.020(3)
C207 0.074(4) 0.048(3) 0.058(3) -0.007(3) -0.021(3) -0.008(3)
C208 0.087(4) 0.056(4) 0.039(3) -0.012(3) -0.012(3) 0.000(3)
C209 0.072(4) 0.065(4) 0.035(3) 0.015(3) -0.001(2) 0.005(3)
C210 0.071(4) 0.050(3) 0.051(3) 0.025(3) -0.004(3) 0.000(3)
C211 0.101(5) 0.032(3) 0.080(4) 0.021(3) -0.007(4) -0.012(3)
C212 0.114(6) 0.052(4) 0.077(4) 0.018(3) -0.013(4) -0.039(4)
C213 0.101(5) 0.032(3) 0.088(5) -0.009(3) -0.028(4) -0.004(3)
C214 0.105(5) 0.030(3) 0.090(5) 0.003(3) -0.027(4) 0.008(3)
C215 0.075(5) 0.059(4) 0.127(7) 0.003(4) -0.036(4) 0.016(4)
C216 0.056(4) 0.096(6) 0.144(8) 0.011(6) -0.021(4) 0.022(4)
C217 0.054(4) 0.091(6) 0.106(6) 0.000(5) -0.012(4) -0.014(4)
C218 0.077(4) 0.074(5) 0.070(4) 0.006(3) -0.025(3) -0.033(4)
N1S 0.052(3) 0.086(4) 0.077(4) 0.001(3) -0.009(2) -0.009(3)
C1S 0.075(5) 0.067(5) 0.089(5) -0.013(4) 0.017(4) -0.018(4)
C2S 0.053(4) 0.100(6) 0.111(6) 0.052(5) 0.023(4) 0.008(4)
C3S 0.052(4) 0.155(9) 0.060(4) 0.023(5) -0.012(3) -0.048(5)
C4S 0.063(4) 0.109(6) 0.071(4) -0.014(4) 0.005(4) -0.029(4)
C5S 0.059(4) 0.071(4) 0.096(5) 0.000(4) 0.013(4) -0.005(3)
N1P 0.093(6) 0.326(16) 0.184(10) 0.133(11) -0.021(7) -0.043(8)
C1P 0.048(4) 0.302(16) 0.131(8) 0.103(10) -0.040(5) -0.039(7)
C2P 0.060(4) 0.131(7) 0.079(5) 0.013(5) -0.020(4) 0.016(4)
C3P 0.099(5) 0.070(5) 0.065(4) 0.005(3) -0.007(4) -0.016(4)
C4P 0.079(5) 0.079(5) 0.084(5) 0.006(4) -0.023(4) -0.024(4)
C5P 0.064(4) 0.111(6) 0.076(5) 0.022(4) -0.018(3) -0.003(4)

loop_
_atom_type_symbol
_atom_type_description
_atom_type_scat_dispersion_real
_atom_type_scat_dispersion_imag
_atom_type_scat_source
C C 0.0033 0.0016 'International Tables Vol C Tables 4.2.6.8 and 6.1.1.4'
H H 0.0000 0.0000 'International Tables Vol C Tables 4.2.6.8 and 6.1.1.4'
N N 0.0061 0.0033 'International Tables Vol C Tables 4.2.6.8 and 6.1.1.4'
O O 0.0106 0.0060 'International Tables Vol C Tables 4.2.6.8 and 6.1.1.4'
K K 0.2009 0.2494 'International Tables Vol C Tables 4.2.6.8 and 6.1.1.4'
Ge Ge 0.1547 1.8001 'International Tables Vol C Tables 4.2.6.8 and 6.1.1.4'
Hg Hg -2.3894 9.2266 'International Tables Vol C Tables 4.2.6.8 and 6.1.1.4'

loop_
_geom_angle_atom_site_label_1
_geom_angle_atom_site_label_2
_geom_angle_atom_site_label_3
_geom_angle
_geom_angle_site_symmetry_1
_geom_angle_site_symmetry_3
_geom_angle_publ_flag
Ge7 Hg1 Ge9 173.468(16) . 2_655 ?
Ge7 Hg1 Ge2 128.281(15) . 2_655 ?
Ge9 Hg1 Ge2 54.779(13) 2_655 2_655 ?
Ge4 Ge1 Ge2 99.97(2) . . ?
Ge4 Ge1 Ge5 65.689(19) . . ?
Ge2 Ge1 Ge5 65.731(19) . . ?
Ge4 Ge1 Ge3 65.207(19) . . ?
Ge2 Ge1 Ge3 64.927(19) . . ?
Ge5 Ge1 Ge3 99.26(2) . . ?
Ge1 Ge2 Ge6 112.80(2) . . ?
Ge1 Ge2 Ge9 107.03(2) . . ?
Ge6 Ge2 Ge9 57.857(18) . . ?
Ge1 Ge2 Ge3 57.943(19) . . ?
Ge6 Ge2 Ge3 58.559(17) . . ?
Ge9 Ge2 Ge3 93.316(19) . . ?
Ge1 Ge2 Ge5 57.174(19) . . ?
Ge6 Ge2 Ge5 104.12(2) . . ?
Ge9 Ge2 Ge5 57.928(17) . . ?
Ge3 Ge2 Ge5 90.076(18) . . ?
Ge1 Ge2 Hg1 125.40(2) . 2_645 ?
Ge6 Ge2 Hg1 96.259(18) . 2_645 ?
Ge9 Ge2 Hg1 51.678(13) . 2_645 ?
Ge3 Ge2 Hg1 144.99(2) . 2_645 ?
Ge5 Ge2 Hg1 71.787(15) . 2_645 ?
Ge1 Ge3 Ge7 106.68(2) . . ?
Ge1 Ge3 Ge6 110.66(2) . . ?
Ge7 Ge3 Ge6 58.741(18) . . ?
Ge1 Ge3 Ge2 57.131(18) . . ?
Ge7 Ge3 Ge2 93.288(19) . . ?
Ge6 Ge3 Ge2 57.076(17) . . ?
Ge1 Ge3 Ge4 56.734(19) . . ?
Ge7 Ge3 Ge4 58.687(17) . . ?
Ge6 Ge3 Ge4 104.77(2) . . ?
Ge2 Ge3 Ge4 90.109(19) . . ?
Ge1 Ge4 Ge8 111.65(2) . . ?
Ge1 Ge4 Ge7 106.65(2) . . ?
Ge8 Ge4 Ge7 58.563(17) . . ?
Ge1 Ge4 Ge3 58.06(2) . . ?
Ge8 Ge4 Ge3 104.41(2) . . ?
Ge7 Ge4 Ge3 57.325(17) . . ?
Ge1 Ge4 Ge5 57.452(19) . . ?
Ge8 Ge4 Ge5 57.429(17) . . ?
Ge7 Ge4 Ge5 92.422(19) . . ?
Ge3 Ge4 Ge5 90.217(19) . . ?
Ge1 Ge5 Ge8 111.16(2) . . ?
Ge1 Ge5 Ge9 107.89(2) . . ?
Ge8 Ge5 Ge9 59.154(18) . . ?
Ge1 Ge5 Ge4 56.859(18) . . ?
Ge8 Ge5 Ge4 57.502(17) . . ?
Ge9 Ge5 Ge4 93.987(19) . . ?
Ge1 Ge5 Ge2 57.094(19) . . ?
Ge8 Ge5 Ge2 104.93(2) . . ?
Ge9 Ge5 Ge2 59.014(17) . . ?
Ge4 Ge5 Ge2 89.579(19) . . ?
Ge9 Ge6 Ge7 74.069(19) . . ?
Ge9 Ge6 Ge2 63.104(18) . . ?
Ge7 Ge6 Ge2 98.89(2) . . ?
Ge9 Ge6 Ge3 100.23(2) . . ?
Ge7 Ge6 Ge3 60.156(18) . . ?
Ge2 Ge6 Ge3 64.365(19) . . ?
Hg1 Ge7 Ge8 126.58(2) . . ?
Hg1 Ge7 Ge6 126.86(2) . . ?
Ge8 Ge7 Ge6 106.05(2) . . ?
Hg1 Ge7 Ge3 91.045(18) . . ?
Ge8 Ge7 Ge3 110.62(2) . . ?
Ge6 Ge7 Ge3 61.103(19) . . ?
Hg1 Ge7 Ge4 91.897(18) . . ?
Ge8 Ge7 Ge4 59.725(18) . . ?
Ge6 Ge7 Ge4 110.69(2) . . ?
Ge3 Ge7 Ge4 63.988(18) . . ?
Ge7 Ge8 Ge5 99.15(2) . . ?
Ge7 Ge8 Ge9 73.524(19) . . ?
Ge5 Ge8 Ge9 61.736(18) . . ?
Ge7 Ge8 Ge4 61.712(18) . . ?
Ge5 Ge8 Ge4 65.069(19) . . ?
Ge9 Ge8 Ge4 100.42(2) . . ?
Ge6 Ge9 Hg1 113.43(2) . 2_645 ?
Ge6 Ge9 Ge8 105.53(2) . . ?
Hg1 Ge9 Ge8 133.30(2) 2_645 . ?
Ge6 Ge9 Ge5 109.14(2) . . ?
Hg1 Ge9 Ge5 83.864(17) 2_645 . ?
Ge8 Ge9 Ge5 59.109(18) . . ?
Ge6 Ge9 Ge2 59.039(19) . . ?
Hg1 Ge9 Ge2 73.543(16) 2_645 . ?
Ge8 Ge9 Ge2 108.03(2) . . ?
Ge5 Ge9 Ge2 63.058(18) . . ?
O14 K1 O11 133.23(11) . . ?
O14 K1 O16 96.87(11) . . ?
O11 K1 O16 123.03(11) . . ?
O14 K1 O15 124.91(11) . . ?
O11 K1 O15 97.11(11) . . ?
O16 K1 O15 61.80(12) . . ?
O14 K1 O13 60.34(9) . . ?
O11 K1 O13 100.81(10) . . ?
O16 K1 O13 130.97(10) . . ?
O15 K1 O13 94.63(10) . . ?
O14 K1 O12 96.25(11) . . ?
O11 K1 O12 59.28(11) . . ?
O16 K1 O12 96.28(11) . . ?
O15 K1 O12 133.63(11) . . ?
O13 K1 O12 126.81(11) . . ?
O14 K1 N11 121.46(11) . . ?
O11 K1 N11 60.56(11) . . ?
O16 K1 N11 120.55(12) . . ?
O15 K1 N11 59.11(11) . . ?
O13 K1 N11 61.13(10) . . ?
O12 K1 N11 119.60(11) . . ?
O14 K1 N12 58.80(11) . . ?
O11 K1 N12 118.29(11) . . ?
O16 K1 N12 60.37(12) . . ?
O15 K1 N12 121.90(12) . . ?
O13 K1 N12 119.08(11) . . ?
O12 K1 N12 59.21(11) . . ?
N11 K1 N12 178.75(11) . . ?
O14 K1 C109 42.33(11) . . ?
O11 K1 C109 123.43(11) . . ?
O16 K1 C109 111.58(11) . . ?
O15 K1 C109 95.86(11) . . ?
O13 K1 C109 23.22(10) . . ?
O12 K1 C109 130.48(12) . . ?
N11 K1 C109 80.71(12) . . ?
N12 K1 C109 99.79(12) . . ?
C113 N11 C101 109.9(4) . . ?
C113 N11 C107 109.7(4) . . ?
C101 N11 C107 111.1(4) . . ?
C113 N11 K1 110.8(3) . . ?
C101 N11 K1 108.4(3) . . ?
C107 N11 K1 107.0(3) . . ?
C106 N12 C112 110.4(5) . . ?
C106 N12 C118 110.7(4) . . ?
C112 N12 C118 109.4(4) . . ?
C106 N12 K1 109.6(3) . . ?
C112 N12 K1 109.5(3) . . ?
C118 N12 K1 107.1(3) . . ?
C103 O11 C102 111.7(4) . . ?
C103 O11 K1 119.0(3) . . ?
C102 O11 K1 115.4(3) . . ?
C105 O12 C104 112.5(4) . . ?
C105 O12 K1 115.0(3) . . ?
C104 O12 K1 110.1(3) . . ?
C108 O13 C109 111.8(4) . . ?
C108 O13 K1 113.2(3) . . ?
C109 O13 K1 104.6(2) . . ?
C111 O14 C110 113.5(4) . . ?
C111 O14 K1 123.8(3) . . ?
C110 O14 K1 119.8(3) . . ?
C114 O15 C115 112.8(4) . . ?
C114 O15 K1 117.8(3) . . ?
C115 O15 K1 113.3(3) . . ?
C117 O16 C116 111.1(4) . . ?
C117 O16 K1 117.0(3) . . ?
C116 O16 K1 109.9(3) . . ?
N11 C101 C102 113.8(5) . . ?
N11 C101 H10A 108.8 . . ?
C102 C101 H10A 108.8 . . ?
N11 C101 H10B 108.8 . . ?
C102 C101 H10B 108.8 . . ?
H10A C101 H10B 107.7 . . ?
O11 C102 C101 109.6(5) . . ?
O11 C102 H10C 109.8 . . ?
C101 C102 H10C 109.8 . . ?
O11 C102 H10D 109.8 . . ?
C101 C102 H10D 109.8 . . ?
H10C C102 H10D 108.2 . . ?
O11 C103 C104 109.2(5) . . ?
O11 C103 H10E 109.8 . . ?
C104 C103 H10E 109.8 . . ?
O11 C103 H10F 109.8 . . ?
C104 C103 H10F 109.8 . . ?
H10E C103 H10F 108.3 . . ?
O12 C104 C103 109.4(5) . . ?
O12 C104 H10G 109.8 . . ?
C103 C104 H10G 109.8 . . ?
O12 C104 H10H 109.8 . . ?
C103 C104 H10H 109.8 . . ?
H10G C104 H10H 108.2 . . ?
O12 C105 C106 108.1(5) . . ?
O12 C105 H10I 110.1 . . ?
C106 C105 H10I 110.1 . . ?
O12 C105 H10J 110.1 . . ?
C106 C105 H10J 110.1 . . ?
H10I C105 H10J 108.4 . . ?
N12 C106 C105 113.0(5) . . ?
N12 C106 H10K 109.0 . . ?
C105 C106 H10K 109.0 . . ?
N12 C106 H10L 109.0 . . ?
C105 C106 H10L 109.0 . . ?
H10K C106 H10L 107.8 . . ?
N11 C107 C108 113.7(4) . . ?
N11 C107 H10M 108.8 . . ?
C108 C107 H10M 108.8 . . ?
N11 C107 H10N 108.8 . . ?
C108 C107 H10N 108.8 . . ?
H10M C107 H10N 107.7 . . ?
O13 C108 C107 109.6(4) . . ?
O13 C108 H10O 109.8 . . ?
C107 C108 H10O 109.8 . . ?
O13 C108 H10P 109.8 . . ?
C107 C108 H10P 109.8 . . ?
H10O C108 H10P 108.2 . . ?
O13 C109 C110 109.5(4) . . ?
O13 C109 K1 52.2(2) . . ?
C110 C109 K1 84.0(3) . . ?
O13 C109 H10Q 109.8 . . ?
C110 C109 H10Q 109.8 . . ?
K1 C109 H10Q 161.2 . . ?
O13 C109 H10R 109.8 . . ?
C110 C109 H10R 109.8 . . ?
K1 C109 H10R 77.3 . . ?
H10Q C109 H10R 108.2 . . ?
O14 C110 C109 108.1(4) . . ?
O14 C110 H11A 110.1 . . ?
C109 C110 H11A 110.1 . . ?
O14 C110 H11B 110.1 . . ?
C109 C110 H11B 110.1 . . ?
H11A C110 H11B 108.4 . . ?
O14 C111 C112 108.5(4) . . ?
O14 C111 H11C 110.0 . . ?
C112 C111 H11C 110.0 . . ?
O14 C111 H11D 110.0 . . ?
C112 C111 H11D 110.0 . . ?
H11C C111 H11D 108.4 . . ?
N12 C112 C111 113.7(4) . . ?
N12 C112 H11E 108.8 . . ?
C111 C112 H11E 108.8 . . ?
N12 C112 H11F 108.8 . . ?
C111 C112 H11F 108.8 . . ?
H11E C112 H11F 107.7 . . ?
N11 C113 C114 112.7(5) . . ?
N11 C113 H11G 109.0 . . ?
C114 C113 H11G 109.0 . . ?
N11 C113 H11H 109.0 . . ?
C114 C113 H11H 109.0 . . ?
H11G C113 H11H 107.8 . . ?
O15 C114 C113 108.6(4) . . ?
O15 C114 H11I 110.0 . . ?
C113 C114 H11I 110.0 . . ?
O15 C114 H11J 110.0 . . ?
C113 C114 H11J 110.0 . . ?
H11I C114 H11J 108.3 . . ?
O15 C115 C116 108.5(5) . . ?
O15 C115 H11K 110.0 . . ?
C116 C115 H11K 110.0 . . ?
O15 C115 H11L 110.0 . . ?
C116 C115 H11L 110.0 . . ?
H11K C115 H11L 108.4 . . ?
O16 C116 C115 109.6(5) . . ?
O16 C116 H11M 109.7 . . ?
C115 C116 H11M 109.7 . . ?
O16 C116 H11N 109.7 . . ?
C115 C116 H11N 109.7 . . ?
H11M C116 H11N 108.2 . . ?
O16 C117 C118 109.0(4) . . ?
O16 C117 H11O 109.9 . . ?
C118 C117 H11O 109.9 . . ?
O16 C117 H11P 109.9 . . ?
C118 C117 H11P 109.9 . . ?
H11O C117 H11P 108.3 . . ?
N12 C118 C117 113.9(4) . . ?
N12 C118 H11Q 108.8 . . ?
C117 C118 H11Q 108.8 . . ?
N12 C118 H11R 108.8 . . ?
C117 C118 H11R 108.8 . . ?
H11Q C118 H11R 107.7 . . ?
O21 K2 O22 60.26(12) . . ?
O21 K2 O23 97.93(13) . . ?
O22 K2 O23 128.19(11) . . ?
O21 K2 O25 92.74(15) . . ?
O22 K2 O25 123.54(12) . . ?
O23 K2 O25 102.16(12) . . ?
O21 K2 O24 135.00(15) . . ?
O22 K2 O24 100.02(11) . . ?
O23 K2 O24 61.02(11) . . ?
O25 K2 O24 128.77(14) . . ?
O21 K2 O26 119.67(16) . . ?
O22 K2 O26 89.99(13) . . ?
O23 K2 O26 137.44(13) . . ?
O25 K2 O26 59.89(13) . . ?
O24 K2 O26 98.55(13) . . ?
O21 K2 N21 59.07(13) . . ?
O22 K2 N21 119.31(12) . . ?
O23 K2 N21 60.85(11) . . ?
O25 K2 N21 61.18(12) . . ?
O24 K2 N21 121.64(12) . . ?
O26 K2 N21 120.89(13) . . ?
O21 K2 N22 119.91(14) . . ?
O22 K2 N22 59.67(13) . . ?
O23 K2 N22 119.87(12) . . ?
O25 K2 N22 119.01(13) . . ?
O24 K2 N22 59.15(12) . . ?
O26 K2 N22 59.22(14) . . ?
N21 K2 N22 178.96(13) . . ?
O21 K2 C204 41.70(14) . . ?
O22 K2 C204 22.48(12) . . ?
O23 K2 C204 130.64(14) . . ?
O25 K2 C204 105.90(14) . . ?
O24 K2 C204 121.78(13) . . ?
O26 K2 C204 91.91(16) . . ?
N21 K2 C204 99.60(14) . . ?
N22 K2 C204 79.36(14) . . ?
C213 N21 C201 110.1(5) . . ?
C213 N21 C207 110.6(5) . . ?
C201 N21 C207 110.1(5) . . ?
C213 N21 K2 107.6(3) . . ?
C201 N21 K2 110.3(3) . . ?
C207 N21 K2 108.1(3) . . ?
C206 N22 C212 110.9(5) . . ?
C206 N22 C218 112.0(5) . . ?
C212 N22 C218 108.8(5) . . ?
C206 N22 K2 107.2(3) . . ?
C212 N22 K2 109.0(3) . . ?
C218 N22 K2 109.0(3) . . ?
C203 O21 C202 115.9(5) . . ?
C203 O21 K2 118.8(4) . . ?
C202 O21 K2 119.5(4) . . ?
C204 O22 C205 111.3(4) . . ?
C204 O22 K2 108.4(3) . . ?
C205 O22 K2 118.7(3) . . ?
C209 O23 C208 111.7(4) . . ?
C209 O23 K2 112.8(3) . . ?
C208 O23 K2 114.3(3) . . ?
C210 O24 C211 112.4(4) . . ?
C210 O24 K2 113.7(3) . . ?
C211 O24 K2 116.8(3) . . ?
C215 O25 C214 112.6(5) . . ?
C215 O25 K2 112.8(4) . . ?
C214 O25 K2 114.8(4) . . ?
C216 O26 C217 113.2(6) . . ?
C216 O26 K2 114.5(4) . . ?
C217 O26 K2 112.9(4) . . ?
C202 C201 N21 113.4(5) . . ?
C202 C201 H20A 108.9 . . ?
N21 C201 H20A 108.9 . . ?
C202 C201 H20B 108.9 . . ?
N21 C201 H20B 108.9 . . ?
H20A C201 H20B 107.7 . . ?
O21 C202 C201 108.5(6) . . ?
O21 C202 H20C 110.0 . . ?
C201 C202 H20C 110.0 . . ?
O21 C202 H20D 110.0 . . ?
C201 C202 H20D 110.0 . . ?
H20C C202 H20D 108.4 . . ?
O21 C203 C204 111.5(5) . . ?
O21 C203 H20E 109.3 . . ?
C204 C203 H20E 109.3 . . ?
O21 C203 H20F 109.3 . . ?
C204 C203 H20F 109.3 . . ?
H20E C203 H20F 108.0 . . ?
O22 C204 C203 110.5(5) . . ?
O22 C204 K2 49.2(2) . . ?
C203 C204 K2 82.1(3) . . ?
O22 C204 H20G 109.6 . . ?
C203 C204 H20G 109.6 . . ?
K2 C204 H20G 158.7 . . ?
O22 C204 H20H 109.6 . . ?
C203 C204 H20H 109.6 . . ?
K2 C204 H20H 83.3 . . ?
H20G C204 H20H 108.1 . . ?
O22 C205 C206 109.5(5) . . ?
O22 C205 H20I 109.8 . . ?
C206 C205 H20I 109.8 . . ?
O22 C205 H20J 109.8 . . ?
C206 C205 H20J 109.8 . . ?
H20I C205 H20J 108.2 . . ?
N22 C206 C205 113.5(5) . . ?
N22 C206 H20K 108.9 . . ?
C205 C206 H20K 108.9 . . ?
N22 C206 H20L 108.9 . . ?
C205 C206 H20L 108.9 . . ?
H20K C206 H20L 107.7 . . ?
N21 C207 C208 114.2(5) . . ?
N21 C207 H20M 108.7 . . ?
C208 C207 H20M 108.7 . . ?
N21 C207 H20N 108.7 . . ?
C208 C207 H20N 108.7 . . ?
H20M C207 H20N 107.6 . . ?
O23 C208 C207 108.7(4) . . ?
O23 C208 H20O 110.0 . . ?
C207 C208 H20O 110.0 . . ?
O23 C208 H20P 110.0 . . ?
C207 C208 H20P 110.0 . . ?
H20O C208 H20P 108.3 . . ?
O23 C209 C210 111.1(4) . . ?
O23 C209 H20Q 109.4 . . ?
C210 C209 H20Q 109.4 . . ?
O23 C209 H20R 109.4 . . ?
C210 C209 H20R 109.4 . . ?
H20Q C209 H20R 108.0 . . ?
O24 C210 C209 110.8(5) . . ?
O24 C210 H21A 109.5 . . ?
C209 C210 H21A 109.5 . . ?
O24 C210 H21B 109.5 . . ?
C209 C210 H21B 109.5 . . ?
H21A C210 H21B 108.1 . . ?
O24 C211 C212 108.9(5) . . ?
O24 C211 H21C 109.9 . . ?
C212 C211 H21C 109.9 . . ?
O24 C211 H21D 109.9 . . ?
C212 C211 H21D 109.9 . . ?
H21C C211 H21D 108.3 . . ?
N22 C212 C211 113.8(5) . . ?
N22 C212 H21E 108.8 . . ?
C211 C212 H21E 108.8 . . ?
N22 C212 H21F 108.8 . . ?
C211 C212 H21F 108.8 . . ?
H21E C212 H21F 107.7 . . ?
N21 C213 C214 112.3(5) . . ?
N21 C213 H21G 109.1 . . ?
C214 C213 H21G 109.1 . . ?
N21 C213 H21H 109.1 . . ?
C214 C213 H21H 109.1 . . ?
H21G C213 H21H 107.9 . . ?
O25 C214 C213 108.6(5) . . ?
O25 C214 H21I 110.0 . . ?
C213 C214 H21I 110.0 . . ?
O25 C214 H21J 110.0 . . ?
C213 C214 H21J 110.0 . . ?
H21I C214 H21J 108.3 . . ?
O25 C215 C216 109.4(6) . . ?
O25 C215 H21K 109.8 . . ?
C216 C215 H21K 109.8 . . ?
O25 C215 H21L 109.8 . . ?
C216 C215 H21L 109.8 . . ?
H21K C215 H21L 108.2 . . ?
O26 C216 C215 109.4(7) . . ?
O26 C216 H21M 109.8 . . ?
C215 C216 H21M 109.8 . . ?
O26 C216 H21N 109.8 . . ?
C215 C216 H21N 109.8 . . ?
H21M C216 H21N 108.2 . . ?
O26 C217 C218 107.2(6) . . ?
O26 C217 H21O 110.3 . . ?
C218 C217 H21O 110.3 . . ?
O26 C217 H21P 110.3 . . ?
C218 C217 H21P 110.3 . . ?
H21O C217 H21P 108.5 . . ?
N22 C218 C217 113.0(5) . . ?
N22 C218 H21Q 109.0 . . ?
C217 C218 H21Q 109.0 . . ?
N22 C218 H21R 109.0 . . ?
C217 C218 H21R 109.0 . . ?
H21Q C218 H21R 107.8 . . ?
C5S N1S C1S 117.4(6) . . ?
N1S C1S C2S 122.2(7) . . ?
N1S C1S H1S 118.9 . . ?
C2S C1S H1S 118.9 . . ?
C3S C2S C1S 116.6(7) . . ?
C3S C2S H2S 121.7 . . ?
C1S C2S H2S 121.7 . . ?
C4S C3S C2S 119.5(6) . . ?
C4S C3S H3S 120.2 . . ?
C2S C3S H3S 120.2 . . ?
C5S C4S C3S 118.7(8) . . ?
C5S C4S H4S 120.6 . . ?
C3S C4S H4S 120.6 . . ?
N1S C5S C4S 125.6(8) . . ?
N1S C5S H5S 117.2 . . ?
C4S C5S H5S 117.2 . . ?
C1P N1P C5P 121.2(9) . . ?
C2P C1P N1P 119.2(8) . . ?
C2P C1P H1P 120.4 . . ?
N1P C1P H1P 120.4 . . ?
C3P C2P C1P 120.9(7) . . ?
C3P C2P H2P 119.5 . . ?
C1P C2P H2P 119.5 . . ?
C2P C3P C4P 121.2(7) . . ?
C2P C3P H3P 119.4 . . ?
C4P C3P H3P 119.4 . . ?
C5P C4P C3P 119.4(7) . . ?
C5P C4P H4P 120.3 . . ?
C3P C4P H4P 120.3 . . ?
C4P C5P N1P 117.7(7) . . ?
C4P C5P H5P 121.1 . . ?
N1P C5P H5P 121.1 . . ?

loop_
_geom_bond_atom_site_label_1
_geom_bond_atom_site_label_2
_geom_bond_distance
_geom_bond_site_symmetry_2
_geom_bond_publ_flag
Hg1 Ge7 2.5488(5) . ?
Hg1 Ge9 2.5823(5) 2_655 ?
Hg1 Ge2 3.1566(5) 2_655 ?
Ge1 Ge4 2.5602(7) . ?
Ge1 Ge2 2.5751(7) . ?
Ge1 Ge5 2.5774(7) . ?
Ge1 Ge3 2.5984(8) . ?
Ge2 Ge6 2.5855(7) . ?
Ge2 Ge9 2.6889(7) . ?
Ge2 Ge3 2.7770(6) . ?
Ge2 Ge5 2.7961(7) . ?
Ge2 Hg1 3.1566(5) 2_645 ?
Ge3 Ge7 2.6036(7) . ?
Ge3 Ge6 2.6279(7) . ?
Ge3 Ge4 2.7798(7) . ?
Ge4 Ge8 2.5916(7) . ?
Ge4 Ge7 2.6425(6) . ?
Ge4 Ge5 2.7865(6) . ?
Ge5 Ge8 2.5896(7) . ?
Ge5 Ge9 2.6578(6) . ?
Ge6 Ge9 2.5529(7) . ?
Ge6 Ge7 2.5659(7) . ?
Ge7 Ge8 2.5604(6) . ?
Ge8 Ge9 2.5908(7) . ?
Ge9 Hg1 2.5823(5) 2_645 ?
K1 O14 2.736(3) . ?
K1 O11 2.788(3) . ?
K1 O16 2.788(3) . ?
K1 O15 2.806(4) . ?
K1 O13 2.860(3) . ?
K1 O12 2.917(4) . ?
K1 N11 3.041(4) . ?
K1 N12 3.065(4) . ?
K1 C109 3.502(5) . ?
N11 C113 1.471(7) . ?
N11 C101 1.472(6) . ?
N11 C107 1.478(6) . ?
N12 C106 1.469(7) . ?
N12 C112 1.478(7) . ?
N12 C118 1.478(7) . ?
O11 C103 1.402(6) . ?
O11 C102 1.420(6) . ?
O12 C105 1.422(7) . ?
O12 C104 1.436(7) . ?
O13 C108 1.424(6) . ?
O13 C109 1.427(5) . ?
O14 C111 1.419(6) . ?
O14 C110 1.427(6) . ?
O15 C114 1.417(7) . ?
O15 C115 1.426(6) . ?
O16 C117 1.417(7) . ?
O16 C116 1.434(7) . ?
C101 C102 1.494(8) . ?
C101 H10A 0.9900 . ?
C101 H10B 0.9900 . ?
C102 H10C 0.9900 . ?
C102 H10D 0.9900 . ?
C103 C104 1.483(9) . ?
C103 H10E 0.9900 . ?
C103 H10F 0.9900 . ?
C104 H10G 0.9900 . ?
C104 H10H 0.9900 . ?
C105 C106 1.514(8) . ?
C105 H10I 0.9900 . ?
C105 H10J 0.9900 . ?
C106 H10K 0.9900 . ?
C106 H10L 0.9900 . ?
C107 C108 1.495(7) . ?
C107 H10M 0.9900 . ?
C107 H10N 0.9900 . ?
C108 H10O 0.9900 . ?
C108 H10P 0.9900 . ?
C109 C110 1.492(7) . ?
C109 H10Q 0.9900 . ?
C109 H10R 0.9900 . ?
C110 H11A 0.9900 . ?
C110 H11B 0.9900 . ?
C111 C112 1.500(7) . ?
C111 H11C 0.9900 . ?
C111 H11D 0.9900 . ?
C112 H11E 0.9900 . ?
C112 H11F 0.9900 . ?
C113 C114 1.502(8) . ?
C113 H11G 0.9900 . ?
C113 H11H 0.9900 . ?
C114 H11I 0.9900 . ?
C114 H11J 0.9900 . ?
C115 C116 1.483(9) . ?
C115 H11K 0.9900 . ?
C115 H11L 0.9900 . ?
C116 H11M 0.9900 . ?
C116 H11N 0.9900 . ?
C117 C118 1.495(9) . ?
C117 H11O 0.9900 . ?
C117 H11P 0.9900 . ?
C118 H11Q 0.9900 . ?
C118 H11R 0.9900 . ?
K2 O21 2.719(4) . ?
K2 O22 2.788(3) . ?
K2 O23 2.795(3) . ?
K2 O25 2.803(4) . ?
K2 O24 2.814(4) . ?
K2 O26 2.824(4) . ?
K2 N21 3.023(4) . ?
K2 N22 3.090(4) . ?
K2 C204 3.497(5) . ?
N21 C213 1.464(8) . ?
N21 C201 1.475(8) . ?
N21 C207 1.476(7) . ?
N22 C206 1.455(8) . ?
N22 C212 1.455(8) . ?
N22 C218 1.470(8) . ?
O21 C203 1.380(8) . ?
O21 C202 1.428(8) . ?
O22 C204 1.409(6) . ?
O22 C205 1.416(7) . ?
O23 C209 1.414(6) . ?
O23 C208 1.424(6) . ?
O24 C210 1.408(7) . ?
O24 C211 1.424(7) . ?
O25 C215 1.408(7) . ?
O25 C214 1.434(7) . ?
O26 C216 1.420(9) . ?
O26 C217 1.442(8) . ?
C201 C202 1.461(10) . ?
C201 H20A 0.9900 . ?
C201 H20B 0.9900 . ?
C202 H20C 0.9900 . ?
C202 H20D 0.9900 . ?
C203 C204 1.438(9) . ?
C203 H20E 0.9900 . ?
C203 H20F 0.9900 . ?
C204 H20G 0.9900 . ?
C204 H20H 0.9900 . ?
C205 C206 1.498(9) . ?
C205 H20I 0.9900 . ?
C205 H20J 0.9900 . ?
C206 H20K 0.9900 . ?
C206 H20L 0.9900 . ?
C207 C208 1.490(9) . ?
C207 H20M 0.9900 . ?
C207 H20N 0.9900 . ?
C208 H20O 0.9900 . ?
C208 H20P 0.9900 . ?
C209 C210 1.463(8) . ?
C209 H20Q 0.9900 . ?
C209 H20R 0.9900 . ?
C210 H21A 0.9900 . ?
C210 H21B 0.9900 . ?
C211 C212 1.492(10) . ?
C211 H21C 0.9900 . ?
C211 H21D 0.9900 . ?
C212 H21E 0.9900 . ?
C212 H21F 0.9900 . ?
C213 C214 1.518(8) . ?
C213 H21G 0.9900 . ?
C213 H21H 0.9900 . ?
C214 H21I 0.9900 . ?
C214 H21J 0.9900 . ?
C215 C216 1.453(11) . ?
C215 H21K 0.9900 . ?
C215 H21L 0.9900 . ?
C216 H21M 0.9900 . ?
C216 H21N 0.9900 . ?
C217 C218 1.495(10) . ?
C217 H21O 0.9900 . ?
C217 H21P 0.9900 . ?
C218 H21Q 0.9900 . ?
C218 H21R 0.9900 . ?
N1S C5S 1.307(9) . ?
N1S C1S 1.316(9) . ?
C1S C2S 1.401(11) . ?
C1S H1S 0.9500 . ?
C2S C3S 1.386(11) . ?
C2S H2S 0.9500 . ?
C3S C4S 1.349(11) . ?
C3S H3S 0.9500 . ?
C4S C5S 1.312(10) . ?
C4S H4S 0.9500 . ?
C5S H5S 0.9500 . ?
N1P C1P 1.364(13) . ?
N1P C5P 1.366(11) . ?
C1P C2P 1.323(12) . ?
C1P H1P 0.9500 . ?
C2P C3P 1.301(10) . ?
C2P H2P 0.9500 . ?
C3P C4P 1.381(9) . ?
C3P H3P 0.9500 . ?
C4P C5P 1.346(10) . ?
C4P H4P 0.9500 . ?
C5P H5P 0.9500 . ?
